data_4031912
loop_
_publ_author_name
'Akbar, Sikkandarkani'
'Srinivasan, Kannupal'

_publ_section_title
;
 Iron-Catalyzed Tandem Conia-Ene/Friedel-Crafts Reactions of
 o-Alkynyldihydrochalcones: Access to Benzo[b]fluorenes.
;
_journal_issue 3
_journal_name_full 'The Journal of organic chemistry'
_journal_page_first 1229
_journal_page_last 1236
_journal_paper_doi 10.1021/acs.joc.5b02391
_journal_volume 81
_journal_year 2016
_chemical_formula_moiety 'C27 H28 O6'
_chemical_formula_sum 'C27 H28 O6'
_chemical_formula_weight 448.49
_chemical_name_systematic
;
 ?
;
_space_group_IT_number 2
_symmetry_cell_setting triclinic
_symmetry_space_group_name_Hall '-P 1'
_symmetry_space_group_name_H-M 'P -1'
_atom_sites_solution_hydrogens geom
_atom_sites_solution_primary direct
_atom_sites_solution_secondary difmap
_audit_creation_method SHELXL-97
_cell_angle_alpha 98.4540(10)
_cell_angle_beta 105.8140(10)
_cell_angle_gamma 91.2700(10)
_cell_formula_units_Z 2
_cell_length_a 8.9759(2)
_cell_length_b 9.7135(2)
_cell_length_c 14.1700(3)
_cell_measurement_reflns_used 4856
_cell_measurement_temperature 293(2)
_cell_measurement_theta_max 26.49
_cell_measurement_theta_min 1.51
_cell_volume 1173.25(4)
_computing_cell_refinement APEX2
_computing_data_collection 'APEX2 (Bruker, 2008)'
_computing_data_reduction 'SAINT (Bruker, 2008)'
_computing_molecular_graphics 'ORTEP3 (Farrugia, 2012)'
_computing_publication_material 'SHELXL97 and PLATON (Spek, 2009)'
_computing_structure_refinement 'SHELXL-97 (Sheldrick, 2008)'
_computing_structure_solution 'SHELXS97 (Sheldrick, 2008)'
_diffrn_ambient_temperature 293(2)
_diffrn_measured_fraction_theta_full 0.997
_diffrn_measured_fraction_theta_max 0.997
_diffrn_measurement_device_type 'Bruker SMART APEXII area-detector diffractometer'
_diffrn_measurement_method '\w and \f scans'
_diffrn_radiation_monochromator graphite
_diffrn_radiation_source 'fine-focus sealed tube'
_diffrn_radiation_type MoK\a
_diffrn_radiation_wavelength 0.71073
_diffrn_reflns_av_R_equivalents 0.0268
_diffrn_reflns_av_sigmaI/netI 0.0246
_diffrn_reflns_limit_h_max 11
_diffrn_reflns_limit_h_min -10
_diffrn_reflns_limit_k_max 11
_diffrn_reflns_limit_k_min -12
_diffrn_reflns_limit_l_max 17
_diffrn_reflns_limit_l_min -17
_diffrn_reflns_number 17039
_diffrn_reflns_theta_full 26.49
_diffrn_reflns_theta_max 26.49
_diffrn_reflns_theta_min 1.51
_exptl_absorpt_coefficient_mu 0.089
_exptl_absorpt_correction_T_max 0.9824
_exptl_absorpt_correction_T_min 0.9737
_exptl_absorpt_correction_type multi-scan
_exptl_absorpt_process_details '(<i>SADABS</i>; Bruker, 2008)'
_exptl_crystal_colour Colourless
_exptl_crystal_density_diffrn 1.270
_exptl_crystal_density_method 'not measured'
_exptl_crystal_description Blcok
_exptl_crystal_F_000 476
_exptl_crystal_size_max 0.30
_exptl_crystal_size_mid 0.25
_exptl_crystal_size_min 0.20
_refine_diff_density_max 0.220
_refine_diff_density_min -0.188
_refine_diff_density_rms 0.033
_refine_ls_extinction_coef 0.0105(19)
_refine_ls_extinction_expression Fc^*^=kFc[1+0.001xFc^2^\l^3^/sin(2\q)]^-1/4^
_refine_ls_extinction_method SHELXL
_refine_ls_goodness_of_fit_ref 0.980
_refine_ls_hydrogen_treatment constr
_refine_ls_matrix_type full
_refine_ls_number_parameters 304
_refine_ls_number_reflns 4856
_refine_ls_number_restraints 0
_refine_ls_restrained_S_all 0.980
_refine_ls_R_factor_all 0.0725
_refine_ls_R_factor_gt 0.0453
_refine_ls_shift/su_max 0.000
_refine_ls_shift/su_mean 0.000
_refine_ls_structure_factor_coef Fsqd
_refine_ls_weighting_details 'calc w=1/[\s^2^(Fo^2^)+(0.0584P)^2^+0.3206P] where P=(Fo^2^+2Fc^2^)/3'
_refine_ls_weighting_scheme calc
_refine_ls_wR_factor_gt 0.1138
_refine_ls_wR_factor_ref 0.1327
_reflns_number_gt 3278
_reflns_number_total 4856
_reflns_threshold_expression >2sigma(I)
_cod_data_source_file jo5b02391_si_002.cif
_cod_data_source_block fin
_cod_depositor_comments
;
The following automatic conversions were performed:

'_symmetry_cell_setting' value 'Triclinic' changed to 'triclinic'
according to
/usr/data/users/saulius/crontab/automatic-downloads/current/ACS/lib/dictionaries/cif_core.dic
dictionary named 'cif_core.dic' version 2.4.2 from 2011-04-26.

'_exptl_absorpt_correction_type' value 'Multi-scan' changed to
'multi-scan' according to
/usr/data/users/saulius/crontab/automatic-downloads/current/ACS/lib/dictionaries/cif_core.dic
dictionary named 'cif_core.dic' version 2.4.2 from 2011-04-26.

Automatic conversion script
Id: cif_fix_values 4268 2015-11-12 08:31:59Z antanas 
;
_cod_database_code 4031912

loop_
_symmetry_equiv_pos_as_xyz
'x, y, z'
'-x, -y, -z'

loop_
_atom_site_label
_atom_site_type_symbol
_atom_site_fract_x
_atom_site_fract_y
_atom_site_fract_z
_atom_site_U_iso_or_equiv
_atom_site_adp_type
_atom_site_occupancy
_atom_site_symmetry_multiplicity
_atom_site_calc_flag
_atom_site_refinement_flags
C27 C 0.3226(3) 0.5159(3) 0.7239(2) 0.1007(8) Uani 1 1 d .
H27A H 0.3574 0.4234 0.7143 0.151 Uiso 1 1 calc R
H27B H 0.4102 0.5806 0.7563 0.151 Uiso 1 1 calc R
H27C H 0.2704 0.5408 0.6607 0.151 Uiso 1 1 calc R
C1 C 0.5755(2) -0.1549(2) 0.92410(17) 0.0734(6) Uani 1 1 d .
H1A H 0.5886 -0.2003 0.8623 0.110 Uiso 1 1 calc R
H1B H 0.6370 -0.1972 0.9776 0.110 Uiso 1 1 calc R
H1C H 0.6080 -0.0578 0.9340 0.110 Uiso 1 1 calc R
C2 C -0.0188(3) -0.2062(3) 0.9371(2) 0.0961(8) Uani 1 1 d .
H2A H -0.0637 -0.1187 0.9486 0.144 Uiso 1 1 calc R
H2B H -0.0188 -0.2577 0.9899 0.144 Uiso 1 1 calc R
H2C H -0.0784 -0.2588 0.8750 0.144 Uiso 1 1 calc R
C3 C 0.3126(2) -0.10546(17) 0.85439(13) 0.0526(4) Uani 1 1 d .
C4 C 0.1588(2) -0.11189(18) 0.86121(14) 0.0545(4) Uani 1 1 d .
C5 C 0.0439(2) -0.05070(18) 0.79812(13) 0.0521(4) Uani 1 1 d .
H5 H -0.0576 -0.0566 0.8023 0.062 Uiso 1 1 calc R
C6 C 0.08083(18) 0.01970(16) 0.72840(12) 0.0459(4) Uani 1 1 d .
C7 C 0.23133(18) 0.02253(16) 0.71992(12) 0.0471(4) Uani 1 1 d .
C8 C 0.34820(19) -0.03978(17) 0.78319(13) 0.0514(4) Uani 1 1 d .
H8 H 0.4488 -0.0369 0.7772 0.062 Uiso 1 1 calc R
C9 C 0.23850(18) 0.09640(17) 0.63866(12) 0.0473(4) Uani 1 1 d .
C10 C 0.3585(2) 0.1204(2) 0.60031(14) 0.0577(5) Uani 1 1 d .
H10 H 0.4543 0.0857 0.6260 0.069 Uiso 1 1 calc R
C11 C 0.3372(2) 0.1977(2) 0.52192(14) 0.0607(5) Uani 1 1 d .
C12 C 0.1885(2) 0.24863(19) 0.48150(13) 0.0551(4) Uani 1 1 d .
C13 C 0.06109(19) 0.21620(17) 0.51936(12) 0.0488(4) Uani 1 1 d .
C14 C 0.08911(18) 0.14358(16) 0.59742(12) 0.0456(4) Uani 1 1 d .
C15 C -0.0974(2) 0.2625(2) 0.47301(13) 0.0618(5) Uani 1 1 d .
H15A H -0.1744 0.2076 0.4893 0.093 Uiso 1 1 calc R
H15B H -0.1164 0.2502 0.4022 0.093 Uiso 1 1 calc R
H15C H -0.1026 0.3591 0.4980 0.093 Uiso 1 1 calc R
C16 C 0.1747(3) 0.3313(2) 0.40561(15) 0.0728(6) Uani 1 1 d .
H16 H 0.0797 0.3664 0.3784 0.087 Uiso 1 1 calc R
C17 C 0.2985(3) 0.3604(3) 0.37165(19) 0.0994(8) Uani 1 1 d .
H17 H 0.2872 0.4166 0.3227 0.119 Uiso 1 1 calc R
C18 C 0.4426(3) 0.3065(4) 0.4097(2) 0.1114(10) Uani 1 1 d .
H18 H 0.5254 0.3247 0.3848 0.134 Uiso 1 1 calc R
C19 C 0.4602(3) 0.2281(3) 0.48259(18) 0.0885(7) Uani 1 1 d .
H19 H 0.5562 0.1931 0.5076 0.106 Uiso 1 1 calc R
C20 C -0.02123(18) 0.10198(17) 0.65531(12) 0.0451(4) Uani 1 1 d .
H20 H -0.1078 0.0408 0.6105 0.054 Uiso 1 1 calc R
C21 C -0.08451(19) 0.23118(17) 0.70586(12) 0.0477(4) Uani 1 1 d .
H21 H -0.1356 0.2832 0.6530 0.057 Uiso 1 1 calc R
C22 C -0.2054(2) 0.19546(19) 0.75613(13) 0.0512(4) Uani 1 1 d .
C23 C -0.3498(2) 0.2934(2) 0.86401(15) 0.0722(6) Uani 1 1 d .
H23A H -0.3264 0.2184 0.9029 0.087 Uiso 1 1 calc R
H23B H -0.4522 0.2726 0.8176 0.087 Uiso 1 1 calc R
C24 C -0.3441(3) 0.4278(3) 0.92961(18) 0.1003(8) Uani 1 1 d .
H24A H -0.2414 0.4484 0.9737 0.151 Uiso 1 1 calc R
H24B H -0.4169 0.4218 0.9677 0.151 Uiso 1 1 calc R
H24C H -0.3702 0.5006 0.8900 0.151 Uiso 1 1 calc R
C25 C 0.0472(2) 0.32652(18) 0.77564(14) 0.0532(4) Uani 1 1 d .
C26 C 0.2183(4) 0.5198(3) 0.7840(2) 0.1424(15) Uani 1 1 d .
H26A H 0.1915 0.6151 0.7994 0.171 Uiso 1 1 calc R
H26B H 0.2687 0.4881 0.8461 0.171 Uiso 1 1 calc R
O1 O 0.41631(14) -0.16887(14) 0.92193(10) 0.0671(4) Uani 1 1 d .
O2 O 0.13613(15) -0.18133(15) 0.93387(11) 0.0742(4) Uani 1 1 d .
O3 O -0.27176(14) 0.08370(14) 0.74494(11) 0.0676(4) Uani 1 1 d .
O4 O 0.11756(19) 0.30871(15) 0.85616(12) 0.0889(5) Uani 1 1 d .
O5 O 0.0775(2) 0.43160(15) 0.73321(11) 0.0892(5) Uani 1 1 d .
O6 O -0.23429(16) 0.30880(14) 0.81113(10) 0.0702(4) Uani 1 1 d .

loop_
_atom_site_aniso_label
_atom_site_aniso_U_11
_atom_site_aniso_U_22
_atom_site_aniso_U_33
_atom_site_aniso_U_23
_atom_site_aniso_U_13
_atom_site_aniso_U_12
C27 0.0956(19) 0.109(2) 0.0936(18) 0.0313(15) 0.0142(15) -0.0110(16)
C1 0.0453(11) 0.0798(14) 0.0915(15) 0.0201(11) 0.0091(10) 0.0136(10)
C2 0.0672(15) 0.130(2) 0.1111(19) 0.0597(17) 0.0374(14) 0.0045(14)
C3 0.0426(9) 0.0503(9) 0.0635(11) 0.0103(8) 0.0114(8) 0.0070(8)
C4 0.0485(10) 0.0540(10) 0.0648(11) 0.0144(8) 0.0198(9) 0.0033(8)
C5 0.0388(9) 0.0557(10) 0.0649(11) 0.0100(8) 0.0197(8) 0.0030(8)
C6 0.0379(9) 0.0453(8) 0.0540(9) 0.0016(7) 0.0152(7) 0.0021(7)
C7 0.0377(9) 0.0476(9) 0.0548(10) 0.0018(7) 0.0144(7) 0.0018(7)
C8 0.0364(9) 0.0540(9) 0.0639(11) 0.0068(8) 0.0153(8) 0.0037(7)
C9 0.0373(9) 0.0509(9) 0.0524(9) 0.0006(7) 0.0144(7) 0.0002(7)
C10 0.0382(9) 0.0714(11) 0.0639(11) 0.0069(9) 0.0171(8) 0.0023(8)
C11 0.0487(11) 0.0753(12) 0.0594(11) 0.0055(9) 0.0209(9) -0.0063(9)
C12 0.0558(11) 0.0585(10) 0.0490(10) -0.0004(8) 0.0168(8) -0.0053(8)
C13 0.0459(9) 0.0521(9) 0.0443(9) -0.0025(7) 0.0115(7) 0.0006(7)
C14 0.0389(9) 0.0490(9) 0.0470(9) -0.0018(7) 0.0137(7) 0.0005(7)
C15 0.0570(11) 0.0740(12) 0.0512(10) 0.0067(9) 0.0109(9) 0.0099(9)
C16 0.0757(14) 0.0832(14) 0.0612(12) 0.0159(10) 0.0203(11) -0.0023(11)
C17 0.098(2) 0.129(2) 0.0835(16) 0.0416(16) 0.0343(15) -0.0150(17)
C18 0.0790(18) 0.171(3) 0.104(2) 0.053(2) 0.0429(16) -0.0117(19)
C19 0.0602(13) 0.128(2) 0.0890(16) 0.0314(15) 0.0342(12) -0.0038(13)
C20 0.0350(8) 0.0497(9) 0.0487(9) 0.0004(7) 0.0123(7) 0.0018(7)
C21 0.0422(9) 0.0524(9) 0.0490(9) 0.0061(7) 0.0145(7) 0.0072(7)
C22 0.0400(9) 0.0589(10) 0.0549(10) 0.0066(8) 0.0145(8) 0.0109(8)
C23 0.0648(13) 0.0973(15) 0.0678(12) 0.0181(11) 0.0362(10) 0.0279(11)
C24 0.111(2) 0.122(2) 0.0733(15) -0.0025(14) 0.0413(14) 0.0422(17)
C25 0.0537(10) 0.0506(10) 0.0558(11) 0.0022(8) 0.0194(9) 0.0033(8)
C26 0.199(4) 0.121(2) 0.100(2) -0.0397(17) 0.068(2) -0.108(3)
O1 0.0479(7) 0.0732(8) 0.0828(9) 0.0295(7) 0.0131(7) 0.0126(6)
O2 0.0557(8) 0.0925(10) 0.0874(10) 0.0431(8) 0.0261(7) 0.0096(7)
O3 0.0446(7) 0.0669(8) 0.0944(10) 0.0035(7) 0.0294(7) 0.0025(6)
O4 0.0943(11) 0.0758(10) 0.0728(10) 0.0118(8) -0.0150(9) -0.0155(8)
O5 0.1305(14) 0.0686(9) 0.0657(9) -0.0018(7) 0.0328(9) -0.0370(9)
O6 0.0776(9) 0.0665(8) 0.0788(9) 0.0019(7) 0.0469(8) 0.0117(7)

loop_
_atom_type_symbol
_atom_type_description
_atom_type_scat_dispersion_real
_atom_type_scat_dispersion_imag
_atom_type_scat_source
C C 0.0033 0.0016 'International Tables Vol C Tables 4.2.6.8 and 6.1.1.4'
H H 0.0000 0.0000 'International Tables Vol C Tables 4.2.6.8 and 6.1.1.4'
O O 0.0106 0.0060 'International Tables Vol C Tables 4.2.6.8 and 6.1.1.4'

loop_
_geom_angle_atom_site_label_1
_geom_angle_atom_site_label_2
_geom_angle_atom_site_label_3
_geom_angle
C26 C27 H27A 109.5
C26 C27 H27B 109.5
H27A C27 H27B 109.5
C26 C27 H27C 109.5
H27A C27 H27C 109.5
H27B C27 H27C 109.5
O1 C1 H1A 109.5
O1 C1 H1B 109.5
H1A C1 H1B 109.5
O1 C1 H1C 109.5
H1A C1 H1C 109.5
H1B C1 H1C 109.5
O2 C2 H2A 109.5
O2 C2 H2B 109.5
H2A C2 H2B 109.5
O2 C2 H2C 109.5
H2A C2 H2C 109.5
H2B C2 H2C 109.5
O1 C3 C8 125.00(16)
O1 C3 C4 115.08(16)
C8 C3 C4 119.91(16)
O2 C4 C5 124.35(16)
O2 C4 C3 114.97(16)
C5 C4 C3 120.68(16)
C4 C5 C6 119.44(16)
C4 C5 H5 120.3
C6 C5 H5 120.3
C5 C6 C7 119.76(15)
C5 C6 C20 129.56(15)
C7 C6 C20 110.67(14)
C6 C7 C8 121.10(16)
C6 C7 C9 109.23(14)
C8 C7 C9 129.67(15)
C3 C8 C7 119.04(16)
C3 C8 H8 120.5
C7 C8 H8 120.5
C10 C9 C14 120.83(16)
C10 C9 C7 130.49(16)
C14 C9 C7 108.66(14)
C9 C10 C11 119.90(17)
C9 C10 H10 120.1
C11 C10 H10 120.1
C10 C11 C19 121.33(19)
C10 C11 C12 119.73(16)
C19 C11 C12 118.93(19)
C16 C12 C11 117.62(17)
C16 C12 C13 122.72(18)
C11 C12 C13 119.66(16)
C14 C13 C12 118.15(16)
C14 C13 C15 122.11(15)
C12 C13 C15 119.75(16)
C13 C14 C9 121.62(15)
C13 C14 C20 129.24(15)
C9 C14 C20 109.13(14)
C13 C15 H15A 109.5
C13 C15 H15B 109.5
H15A C15 H15B 109.5
C13 C15 H15C 109.5
H15A C15 H15C 109.5
H15B C15 H15C 109.5
C17 C16 C12 121.1(2)
C17 C16 H16 119.4
C12 C16 H16 119.4
C16 C17 C18 120.8(2)
C16 C17 H17 119.6
C18 C17 H17 119.6
C19 C18 C17 119.7(2)
C19 C18 H18 120.2
C17 C18 H18 120.2
C18 C19 C11 121.8(2)
C18 C19 H19 119.1
C11 C19 H19 119.1
C6 C20 C14 102.13(13)
C6 C20 C21 113.60(13)
C14 C20 C21 111.72(13)
C6 C20 H20 109.7
C14 C20 H20 109.7
C21 C20 H20 109.7
C25 C21 C22 111.94(14)
C25 C21 C20 110.54(13)
C22 C21 C20 113.79(14)
C25 C21 H21 106.7
C22 C21 H21 106.7
C20 C21 H21 106.7
O3 C22 O6 124.23(16)
O3 C22 C21 125.70(16)
O6 C22 C21 109.97(15)
O6 C23 C24 106.42(19)
O6 C23 H23A 110.4
C24 C23 H23A 110.4
O6 C23 H23B 110.4
C24 C23 H23B 110.4
H23A C23 H23B 108.6
C23 C24 H24A 109.5
C23 C24 H24B 109.5
H24A C24 H24B 109.5
C23 C24 H24C 109.5
H24A C24 H24C 109.5
H24B C24 H24C 109.5
O4 C25 O5 123.99(18)
O4 C25 C21 125.53(17)
O5 C25 C21 110.44(16)
C27 C26 O5 110.9(2)
C27 C26 H26A 109.5
O5 C26 H26A 109.5
C27 C26 H26B 109.5
O5 C26 H26B 109.5
H26A C26 H26B 108.0
C3 O1 C1 117.37(15)
C4 O2 C2 117.80(16)
C25 O5 C26 117.1(2)
C22 O6 C23 117.26(15)

loop_
_geom_bond_atom_site_label_1
_geom_bond_atom_site_label_2
_geom_bond_distance
C27 C26 1.424(4)
C27 H27A 0.9600
C27 H27B 0.9600
C27 H27C 0.9600
C1 O1 1.423(2)
C1 H1A 0.9600
C1 H1B 0.9600
C1 H1C 0.9600
C2 O2 1.420(3)
C2 H2A 0.9600
C2 H2B 0.9600
C2 H2C 0.9600
C3 O1 1.369(2)
C3 C8 1.372(2)
C3 C4 1.410(2)
C4 O2 1.367(2)
C4 C5 1.377(2)
C5 C6 1.386(2)
C5 H5 0.9300
C6 C7 1.388(2)
C6 C20 1.520(2)
C7 C8 1.395(2)
C7 C9 1.458(2)
C8 H8 0.9300
C9 C10 1.362(2)
C9 C14 1.424(2)
C10 C11 1.403(3)
C10 H10 0.9300
C11 C19 1.409(3)
C11 C12 1.432(3)
C12 C16 1.415(3)
C12 C13 1.437(2)
C13 C14 1.367(2)
C13 C15 1.504(2)
C14 C20 1.530(2)
C15 H15A 0.9600
C15 H15B 0.9600
C15 H15C 0.9600
C16 C17 1.365(3)
C16 H16 0.9300
C17 C18 1.404(4)
C17 H17 0.9300
C18 C19 1.349(3)
C18 H18 0.9300
C19 H19 0.9300
C20 C21 1.549(2)
C20 H20 0.9800
C21 C25 1.509(2)
C21 C22 1.511(2)
C21 H21 0.9800
C22 O3 1.195(2)
C22 O6 1.326(2)
C23 O6 1.452(2)
C23 C24 1.478(3)
C23 H23A 0.9700
C23 H23B 0.9700
C24 H24A 0.9600
C24 H24B 0.9600
C24 H24C 0.9600
C25 O4 1.184(2)
C25 O5 1.317(2)
C26 O5 1.458(3)
C26 H26A 0.9700
C26 H26B 0.9700

loop_
_geom_torsion_atom_site_label_1
_geom_torsion_atom_site_label_2
_geom_torsion_atom_site_label_3
_geom_torsion_atom_site_label_4
_geom_torsion
O1 C3 C4 O2 -0.4(2)
C8 C3 C4 O2 179.16(16)
O1 C3 C4 C5 179.30(16)
C8 C3 C4 C5 -1.1(3)
O2 C4 C5 C6 178.65(16)
C3 C4 C5 C6 -1.0(3)
C4 C5 C6 C7 2.8(2)
C4 C5 C6 C20 -176.12(16)
C5 C6 C7 C8 -2.6(2)
C20 C6 C7 C8 176.58(14)
C5 C6 C7 C9 177.15(14)
C20 C6 C7 C9 -3.71(18)
O1 C3 C8 C7 -179.04(15)
C4 C3 C8 C7 1.4(3)
C6 C7 C8 C3 0.4(2)
C9 C7 C8 C3 -179.25(16)
C6 C7 C9 C10 -177.08(17)
C8 C7 C9 C10 2.6(3)
C6 C7 C9 C14 1.50(18)
C8 C7 C9 C14 -178.83(16)
C14 C9 C10 C11 2.7(3)
C7 C9 C10 C11 -178.83(16)
C9 C10 C11 C19 178.01(19)
C9 C10 C11 C12 -1.1(3)
C10 C11 C12 C16 177.20(17)
C19 C11 C12 C16 -2.0(3)
C10 C11 C12 C13 -2.1(3)
C19 C11 C12 C13 178.75(18)
C16 C12 C13 C14 -175.57(16)
C11 C12 C13 C14 3.7(2)
C16 C12 C13 C15 4.3(3)
C11 C12 C13 C15 -176.43(15)
C12 C13 C14 C9 -2.2(2)
C15 C13 C14 C9 177.94(15)
C12 C13 C14 C20 176.52(15)
C15 C13 C14 C20 -3.4(3)
C10 C9 C14 C13 -1.1(2)
C7 C9 C14 C13 -179.79(14)
C10 C9 C14 C20 -179.98(15)
C7 C9 C14 C20 1.28(17)
C11 C12 C16 C17 0.5(3)
C13 C12 C16 C17 179.8(2)
C12 C16 C17 C18 1.4(4)
C16 C17 C18 C19 -1.8(5)
C17 C18 C19 C11 0.3(4)
C10 C11 C19 C18 -177.6(2)
C12 C11 C19 C18 1.6(4)
C5 C6 C20 C14 -176.73(16)
C7 C6 C20 C14 4.23(17)
C5 C6 C20 C21 62.8(2)
C7 C6 C20 C21 -116.23(15)
C13 C14 C20 C6 177.94(15)
C9 C14 C20 C6 -3.24(16)
C13 C14 C20 C21 -60.3(2)
C9 C14 C20 C21 118.52(14)
C6 C20 C21 C25 56.52(18)
C14 C20 C21 C25 -58.38(18)
C6 C20 C21 C22 -70.44(17)
C14 C20 C21 C22 174.66(13)
C25 C21 C22 O3 -140.05(18)
C20 C21 C22 O3 -13.8(2)
C25 C21 C22 O6 43.34(19)
C20 C21 C22 O6 169.57(14)
C22 C21 C25 O4 50.0(2)
C20 C21 C25 O4 -78.0(2)
C22 C21 C25 O5 -132.11(16)
C20 C21 C25 O5 99.91(17)
C8 C3 O1 C1 5.9(3)
C4 C3 O1 C1 -174.60(16)
C5 C4 O2 C2 7.7(3)
C3 C4 O2 C2 -172.6(2)
O4 C25 O5 C26 8.2(3)
C21 C25 O5 C26 -169.8(2)
C27 C26 O5 C25 118.4(3)
O3 C22 O6 C23 2.6(3)
C21 C22 O6 C23 179.27(15)
C24 C23 O6 C22 172.26(18)
